data_7220722
loop_
_publ_author_name
'Wang, Xue'
'Zhao, Keqing'
'Elsegood, Mark Robert James'
'Prior, Timothy J.'
'Liu, Xiaoming'
'Li, Wu'
'Sanz, Sergio'
'Brechin, Euan K.'
'Redshaw, Carl'

_publ_section_title
;
 Mono-and Tetra-nuclear copper complexes bearing bis(imino)phenoxide
 derived ligands: catalytic evaluation for benzene oxidation and ROP of
 epsilon-caprolactone
;
_journal_name_full 'RSC Adv.'
_journal_paper_doi 10.1039/C5RA08696E
_journal_year 2015
_chemical_formula_moiety
;
C64 H76 Cl2 Cu N4 O2
;
_chemical_formula_sum 'C64 H76 Cl2 Cu N4 O2'
_chemical_formula_weight 1067.72
_space_group_crystal_system monoclinic
_space_group_IT_number 14
_space_group_name_Hall '-P 2ybc'
_space_group_name_H-M_alt 'P 1 21/c 1'
_symmetry_space_group_name_Hall '-P 2ybc'
_symmetry_space_group_name_H-M 'P 1 21/c 1'
_atom_sites_solution_hydrogens geom
_audit_creation_method SHELXL-2014/6
_audit_update_record
;
2014-12-21 deposited with the CCDC.
2015-06-05 downloaded from the CCDC.
;
_cell_angle_alpha 90
_cell_angle_beta 97.487(2)
_cell_angle_gamma 90
_cell_formula_units_Z 2
_cell_length_a 10.0099(2)
_cell_length_b 12.1157(2)
_cell_length_c 24.5154(5)
_cell_measurement_reflns_used 4443
_cell_measurement_temperature 293(2)
_cell_measurement_theta_max 26.9470
_cell_measurement_theta_min 3.3380
_cell_volume 2947.81(10)
_computing_cell_refinement
;
CrysAlisPro, Agilent Technologies,
Version 1.171.36.28 (release 01-02-2013 CrysAlis171 .NET)
(compiled Feb  1 2013,16:14:44)
;
_computing_data_collection
;
CrysAlisPro, Agilent Technologies,
Version 1.171.36.28 (release 01-02-2013 CrysAlis171 .NET)
(compiled Feb  1 2013,16:14:44)
;
_computing_data_reduction
;
CrysAlisPro, Agilent Technologies,
Version 1.171.36.28 (release 01-02-2013 CrysAlis171 .NET)
(compiled Feb  1 2013,16:14:44)
;
_computing_structure_refinement 'SHELXL-2014/6 (Sheldrick, 2014)'
_computing_structure_solution 'SHELXT (Sheldrick, unpublished)'
_diffrn_ambient_temperature 293(2)
_diffrn_detector_area_resol_mean 16.0874
_diffrn_measured_fraction_theta_full 0.998
_diffrn_measured_fraction_theta_max 0.869
_diffrn_measurement_device_type 'Xcalibur, Eos'
_diffrn_measurement_method \w-scans
_diffrn_radiation_type MoK\a
_diffrn_radiation_wavelength 0.71073
_diffrn_reflns_av_R_equivalents 0.0246
_diffrn_reflns_av_unetI/netI 0.0491
_diffrn_reflns_laue_measured_fraction_full 0.998
_diffrn_reflns_laue_measured_fraction_max 0.869
_diffrn_reflns_limit_h_max 12
_diffrn_reflns_limit_h_min -13
_diffrn_reflns_limit_k_max 13
_diffrn_reflns_limit_k_min -15
_diffrn_reflns_limit_l_max 20
_diffrn_reflns_limit_l_min -33
_diffrn_reflns_number 14090
_diffrn_reflns_point_group_measured_fraction_full 0.998
_diffrn_reflns_point_group_measured_fraction_max 0.869
_diffrn_reflns_theta_full 25.242
_diffrn_reflns_theta_max 28.938
_diffrn_reflns_theta_min 2.862
_diffrn_source 'Enhance (Mo) X-ray Source'
_exptl_absorpt_coefficient_mu 0.506
_exptl_absorpt_correction_T_max 1.0000
_exptl_absorpt_correction_T_min 0.95763
_exptl_absorpt_correction_type multi-scan
_exptl_absorpt_process_details
;
CrysAlisPro, Agilent Technologies,
Version 1.171.36.28 (release 01-02-2013 CrysAlis171 .NET)
(compiled Feb  1 2013,16:14:44)
Empirical absorption correction using spherical harmonics,
 implemented in SCALE3 ABSPACK scaling algorithm.
;
_exptl_crystal_colour brown
_exptl_crystal_density_diffrn 1.203
_exptl_crystal_description block
_exptl_crystal_F_000 1134
_exptl_crystal_size_max 0.25
_exptl_crystal_size_mid 0.25
_exptl_crystal_size_min 0.20
_refine_diff_density_max 0.348
_refine_diff_density_min -0.306
_refine_diff_density_rms 0.052
_refine_ls_extinction_method none
_refine_ls_goodness_of_fit_ref 1.024
_refine_ls_hydrogen_treatment constr
_refine_ls_matrix_type full
_refine_ls_number_parameters 331
_refine_ls_number_reflns 6775
_refine_ls_number_restraints 10
_refine_ls_restrained_S_all 1.026
_refine_ls_R_factor_all 0.0801
_refine_ls_R_factor_gt 0.0502
_refine_ls_shift/su_max 0.000
_refine_ls_shift/su_mean 0.000
_refine_ls_structure_factor_coef Fsqd
_refine_ls_weighting_details 'w=1/[\s^2^(Fo^2^)+(0.0519P)^2^+1.1753P] where P=(Fo^2^+2Fc^2^)/3'
_refine_ls_weighting_scheme calc
_refine_ls_wR_factor_gt 0.1126
_refine_ls_wR_factor_ref 0.1271
_reflns_Friedel_coverage 0.000
_reflns_number_gt 4816
_reflns_number_total 6775
_reflns_threshold_expression 'I > 2\s(I)'
_cod_data_source_file c5ra08696e2.cif
_cod_data_source_block 3-2-1
_cod_original_cell_volume 2947.80(10)
_cod_database_code 7220722
_shelx_space_group_comment
;
The symmetry employed for this shelxl refinement is uniquely defined
by the following loop, which should always be used as a source of
symmetry information in preference to the above space-group names.
They are only intended as comments.
;
_shelxl_version_number 2014/6

loop_
_space_group_symop_operation_xyz
'x, y, z'
'-x, y+1/2, -z+1/2'
'-x, -y, -z'
'x, -y-1/2, z-1/2'

loop_
_atom_site_label
_atom_site_type_symbol
_atom_site_fract_x
_atom_site_fract_y
_atom_site_fract_z
_atom_site_U_iso_or_equiv
_atom_site_adp_type
_atom_site_occupancy
_atom_site_site_symmetry_order
_atom_site_calc_flag
_atom_site_refinement_flags_posn
_atom_site_refinement_flags_adp
_atom_site_refinement_flags_occupancy
_atom_site_disorder_assembly
_atom_site_disorder_group
Cu1 Cu 0.0000 0.0000 0.0000 0.02945(12) Uani 1 2 d S . P . .
O1 O 0.10418(17) 0.12738(13) 0.02414(6) 0.0396(4) Uani 1 1 d . . . . .
N2 N 0.08270(18) -0.00620(14) -0.06922(7) 0.0300(4) Uani 1 1 d . . . . .
C1 C 0.1876(2) 0.18570(17) -0.00027(9) 0.0305(5) Uani 1 1 d . . . . .
C2 C 0.2189(2) 0.16028(18) -0.05373(9) 0.0336(5) Uani 1 1 d . . . . .
C3 C 0.3079(3) 0.2269(2) -0.07918(10) 0.0433(6) Uani 1 1 d . . . . .
H3 H 0.3275 0.2091 -0.1142 0.052 Uiso 1 1 calc R U . . .
C4 C 0.3657(3) 0.3175(2) -0.05277(10) 0.0435(6) Uani 1 1 d . . . . .
Cl1 Cl 0.47188(9) 0.40267(7) -0.08551(3) 0.0707(3) Uani 1 1 d . . . . .
C5 C 0.3391(2) 0.34338(19) -0.00047(10) 0.0375(6) Uani 1 1 d . . . . .
H5 H 0.3802 0.4048 0.0172 0.045 Uiso 1 1 calc R U . . .
C6 C 0.2527(2) 0.28014(17) 0.02639(9) 0.0311(5) Uani 1 1 d . . . . .
C7 C 0.2248(2) 0.31499(18) 0.08125(10) 0.0350(5) Uani 1 1 d . . . . .
H7 H 0.1547 0.2821 0.0967 0.042 Uiso 1 1 calc R U . . .
N1 N 0.2946(2) 0.38880(16) 0.10760(8) 0.0412(5) Uani 1 1 d . . . . .
C8 C 0.2619(2) 0.43192(19) 0.15820(10) 0.0391(6) Uani 1 1 d . . . . .
C9 C 0.3285(3) 0.3936(2) 0.20835(10) 0.0408(6) Uani 1 1 d . . . . .
C10 C 0.2995(3) 0.4446(3) 0.25643(12) 0.0576(8) Uani 1 1 d . . . . .
H10 H 0.3422 0.4200 0.2902 0.069 Uiso 1 1 calc R U . . .
C11 C 0.2097(4) 0.5300(3) 0.25501(14) 0.0688(9) Uani 1 1 d . . . . .
H11 H 0.1911 0.5624 0.2876 0.083 Uiso 1 1 calc R U . . .
C12 C 0.1478(4) 0.5673(3) 0.20568(16) 0.0715(10) Uani 1 1 d . . . . .
H12 H 0.0865 0.6251 0.2052 0.086 Uiso 1 1 calc R U . . .
C13 C 0.1734(3) 0.5218(2) 0.15622(14) 0.0625(9) Uani 1 1 d D . . . .
C14A C 0.1238(5) 0.5737(4) 0.0981(2) 0.0585(11) Uiso 0.716(4) 1 d D U P A 1
H14A H 0.1820 0.5453 0.0721 0.070 Uiso 0.716(4) 1 calc R U P A 1
C15A C -0.0183(6) 0.5342(5) 0.0792(3) 0.0938(12) Uiso 0.716(4) 1 d D U P A 1
H15A H -0.0206 0.4550 0.0802 0.141 Uiso 0.716(4) 1 calc R U P A 1
H15B H -0.0783 0.5634 0.1031 0.141 Uiso 0.716(4) 1 calc R U P A 1
H15C H -0.0460 0.5591 0.0423 0.141 Uiso 0.716(4) 1 calc R U P A 1
C16A C 0.1318(6) 0.6983(5) 0.0972(3) 0.0938(12) Uiso 0.716(4) 1 d D U P A 1
H16A H 0.2226 0.7212 0.1093 0.141 Uiso 0.716(4) 1 calc R U P A 1
H16B H 0.1051 0.7243 0.0604 0.141 Uiso 0.716(4) 1 calc R U P A 1
H16C H 0.0728 0.7285 0.1212 0.141 Uiso 0.716(4) 1 calc R U P A 1
C14B C 0.0604(10) 0.5461(9) 0.1117(5) 0.0585(11) Uiso 0.284(4) 1 d D U P A 2
H14B H 0.0463 0.4788 0.0895 0.070 Uiso 0.284(4) 1 calc R U P A 2
C15B C -0.0751(13) 0.5833(12) 0.1224(6) 0.0938(12) Uiso 0.284(4) 1 d D U P A 2
H15D H -0.1316 0.5939 0.0881 0.141 Uiso 0.284(4) 1 calc R U P A 2
H15E H -0.1143 0.5284 0.1437 0.141 Uiso 0.284(4) 1 calc R U P A 2
H15F H -0.0669 0.6516 0.1424 0.141 Uiso 0.284(4) 1 calc R U P A 2
C16B C 0.1264(15) 0.6275(14) 0.0777(6) 0.0938(12) Uiso 0.284(4) 1 d D U P A 2
H16D H 0.2134 0.6004 0.0718 0.141 Uiso 0.284(4) 1 calc R U P A 2
H16E H 0.0715 0.6375 0.0430 0.141 Uiso 0.284(4) 1 calc R U P A 2
H16F H 0.1364 0.6969 0.0967 0.141 Uiso 0.284(4) 1 calc R U P A 2
C17 C 0.4341(3) 0.3039(2) 0.20950(11) 0.0524(7) Uani 1 1 d . . . . .
H17 H 0.4031 0.2515 0.1801 0.063 Uiso 1 1 calc R U . . .
C18 C 0.5650(3) 0.3543(3) 0.19598(16) 0.0845(11) Uani 1 1 d . . . . .
H18A H 0.5514 0.3839 0.1594 0.127 Uiso 1 1 calc R U . . .
H18B H 0.6335 0.2985 0.1984 0.127 Uiso 1 1 calc R U . . .
H18C H 0.5925 0.4123 0.2217 0.127 Uiso 1 1 calc R U . . .
C19 C 0.4586(4) 0.2387(3) 0.26333(14) 0.0766(10) Uani 1 1 d . . . . .
H19A H 0.4989 0.2860 0.2923 0.115 Uiso 1 1 calc R U . . .
H19B H 0.5179 0.1779 0.2590 0.115 Uiso 1 1 calc R U . . .
H19C H 0.3744 0.2111 0.2724 0.115 Uiso 1 1 calc R U . . .
C20 C 0.1636(2) 0.06664(18) -0.08404(9) 0.0341(5) Uani 1 1 d . . . . .
H20 H 0.1896 0.0573 -0.1188 0.041 Uiso 1 1 calc R U . . .
C21 C 0.0507(2) -0.09437(18) -0.10872(9) 0.0319(5) Uani 1 1 d . . . . .
C22 C 0.1345(3) -0.1870(2) -0.10561(11) 0.0427(6) Uani 1 1 d . . . . .
C23 C 0.1048(3) -0.2677(2) -0.14611(13) 0.0552(8) Uani 1 1 d . . . . .
H23 H 0.1593 -0.3300 -0.1456 0.066 Uiso 1 1 calc R U . . .
C24 C -0.0019(3) -0.2574(2) -0.18631(13) 0.0583(8) Uani 1 1 d . . . . .
H24 H -0.0190 -0.3122 -0.2129 0.070 Uiso 1 1 calc R U . . .
C25 C -0.0844(3) -0.1666(2) -0.18781(11) 0.0524(7) Uani 1 1 d . . . . .
H25 H -0.1573 -0.1608 -0.2154 0.063 Uiso 1 1 calc R U . . .
C26 C -0.0608(3) -0.0827(2) -0.14862(10) 0.0389(6) Uani 1 1 d . . . . .
C27 C -0.1520(3) 0.0174(2) -0.15044(12) 0.0533(7) Uani 1 1 d . . . . .
H27 H -0.1229 0.0608 -0.1173 0.064 Uiso 1 1 calc R U . . .
C28 C -0.2985(3) -0.0113(3) -0.14935(18) 0.0817(11) Uani 1 1 d . . . . .
H28A H -0.3335 -0.0467 -0.1832 0.123 Uiso 1 1 calc R U . . .
H28B H -0.3487 0.0550 -0.1450 0.123 Uiso 1 1 calc R U . . .
H28C H -0.3064 -0.0602 -0.1191 0.123 Uiso 1 1 calc R U . . .
C29 C -0.1311(4) 0.0897(3) -0.19998(17) 0.0903(12) Uani 1 1 d . . . . .
H29A H -0.0382 0.1112 -0.1974 0.136 Uiso 1 1 calc R U . . .
H29B H -0.1866 0.1544 -0.2002 0.136 Uiso 1 1 calc R U . . .
H29C H -0.1556 0.0488 -0.2333 0.136 Uiso 1 1 calc R U . . .
C30 C 0.2530(3) -0.1992(2) -0.05989(14) 0.0627(8) Uani 1 1 d . U . . .
H30 H 0.2310 -0.1559 -0.0285 0.075 Uiso 1 1 calc R U . . .
C31 C 0.3826(3) -0.1501(3) -0.0771(2) 0.0982(14) Uani 1 1 d . . . . .
H31A H 0.4072 -0.1904 -0.1080 0.147 Uiso 1 1 calc R U . . .
H31B H 0.4539 -0.1553 -0.0470 0.147 Uiso 1 1 calc R U . . .
H31C H 0.3678 -0.0741 -0.0871 0.147 Uiso 1 1 calc R U . . .
C32 C 0.2752(5) -0.3173(3) -0.0402(2) 0.1098(15) Uani 1 1 d . U . . .
H32A H 0.1913 -0.3481 -0.0326 0.165 Uiso 1 1 calc R U . . .
H32B H 0.3389 -0.3183 -0.0074 0.165 Uiso 1 1 calc R U . . .
H32C H 0.3095 -0.3601 -0.0683 0.165 Uiso 1 1 calc R U . . .

loop_
_atom_site_aniso_label
_atom_site_aniso_U_11
_atom_site_aniso_U_22
_atom_site_aniso_U_33
_atom_site_aniso_U_23
_atom_site_aniso_U_13
_atom_site_aniso_U_12
Cu1 0.0342(2) 0.0296(2) 0.0264(2) -0.00451(17) 0.01088(15) -0.00843(17)
O1 0.0505(10) 0.0399(9) 0.0320(9) -0.0097(7) 0.0192(8) -0.0209(8)
N2 0.0343(10) 0.0305(9) 0.0267(9) -0.0052(8) 0.0093(8) -0.0061(8)
C1 0.0341(12) 0.0297(11) 0.0289(12) 0.0003(9) 0.0084(10) -0.0047(9)
C2 0.0391(13) 0.0331(12) 0.0303(12) -0.0018(10) 0.0103(10) -0.0101(10)
C3 0.0532(16) 0.0491(15) 0.0304(13) -0.0026(11) 0.0160(12) -0.0158(12)
C4 0.0515(16) 0.0427(14) 0.0382(14) 0.0017(11) 0.0134(12) -0.0226(12)
Cl1 0.0916(6) 0.0717(5) 0.0546(5) -0.0035(4) 0.0311(4) -0.0496(5)
C5 0.0448(14) 0.0344(12) 0.0332(13) -0.0036(10) 0.0046(11) -0.0132(11)
C6 0.0353(12) 0.0302(11) 0.0280(11) -0.0025(9) 0.0043(10) -0.0061(10)
C7 0.0405(13) 0.0319(12) 0.0337(13) -0.0028(10) 0.0089(11) -0.0061(10)
N1 0.0497(13) 0.0411(11) 0.0327(11) -0.0077(9) 0.0054(10) -0.0076(10)
C8 0.0417(14) 0.0356(13) 0.0403(14) -0.0093(11) 0.0065(11) -0.0073(11)
C9 0.0419(14) 0.0454(14) 0.0362(14) -0.0073(11) 0.0085(11) -0.0070(11)
C10 0.072(2) 0.0640(19) 0.0381(16) -0.0068(14) 0.0124(14) -0.0043(16)
C11 0.091(3) 0.066(2) 0.057(2) -0.0202(16) 0.0355(19) 0.0012(18)
C12 0.074(2) 0.0583(19) 0.083(3) -0.0197(19) 0.015(2) 0.0175(17)
C13 0.075(2) 0.0498(17) 0.059(2) -0.0176(15) -0.0057(16) 0.0127(15)
C17 0.0540(17) 0.0633(18) 0.0384(15) -0.0079(14) 0.0005(13) 0.0020(14)
C18 0.0489(19) 0.124(3) 0.082(3) -0.002(2) 0.0144(18) 0.008(2)
C19 0.085(3) 0.081(2) 0.060(2) 0.0079(18) -0.0052(18) 0.0139(19)
C20 0.0416(13) 0.0371(12) 0.0259(12) -0.0036(10) 0.0134(10) -0.0069(10)
C21 0.0370(13) 0.0345(12) 0.0266(11) -0.0060(9) 0.0135(10) -0.0104(10)
C22 0.0451(15) 0.0418(14) 0.0450(15) -0.0063(12) 0.0208(12) -0.0056(11)
C23 0.0617(19) 0.0433(15) 0.068(2) -0.0170(14) 0.0367(17) -0.0085(13)
C24 0.071(2) 0.0582(18) 0.0529(18) -0.0286(15) 0.0334(16) -0.0246(16)
C25 0.0570(17) 0.0675(19) 0.0330(14) -0.0099(13) 0.0068(13) -0.0272(15)
C26 0.0462(14) 0.0404(13) 0.0316(13) -0.0008(11) 0.0101(11) -0.0124(11)
C27 0.0570(17) 0.0519(17) 0.0476(17) 0.0055(13) -0.0058(13) -0.0059(13)
C28 0.062(2) 0.077(2) 0.107(3) 0.007(2) 0.013(2) 0.0041(18)
C29 0.090(3) 0.087(3) 0.091(3) 0.039(2) 0.002(2) -0.005(2)
C30 0.0572(19) 0.0562(17) 0.074(2) -0.0053(16) 0.0060(17) 0.0119(15)
C31 0.051(2) 0.096(3) 0.145(4) -0.006(3) 0.003(2) 0.001(2)
C32 0.113(4) 0.100(3) 0.115(4) 0.019(3) 0.006(3) 0.025(3)

loop_
_atom_type_symbol
_atom_type_description
_atom_type_scat_dispersion_real
_atom_type_scat_dispersion_imag
_atom_type_scat_source
C C 0.0033 0.0016 'International Tables Vol C Tables 4.2.6.8 and 6.1.1.4'
H H 0.0000 0.0000 'International Tables Vol C Tables 4.2.6.8 and 6.1.1.4'
N N 0.0061 0.0033 'International Tables Vol C Tables 4.2.6.8 and 6.1.1.4'
O O 0.0106 0.0060 'International Tables Vol C Tables 4.2.6.8 and 6.1.1.4'
Cl Cl 0.1484 0.1585 'International Tables Vol C Tables 4.2.6.8 and 6.1.1.4'
Cu Cu 0.3201 1.2651 'International Tables Vol C Tables 4.2.6.8 and 6.1.1.4'

loop_
_geom_angle_atom_site_label_1
_geom_angle_atom_site_label_2
_geom_angle_atom_site_label_3
_geom_angle
_geom_angle_site_symmetry_1
_geom_angle_site_symmetry_3
O1 Cu1 O1 180.0 . 3
O1 Cu1 N2 91.36(7) . .
O1 Cu1 N2 88.64(7) 3 .
O1 Cu1 N2 88.64(7) . 3
O1 Cu1 N2 91.36(7) 3 3
N2 Cu1 N2 180.0 . 3
C1 O1 Cu1 130.85(14) . .
C20 N2 C21 114.26(18) . .
C20 N2 Cu1 124.46(15) . .
C21 N2 Cu1 121.25(13) . .
O1 C1 C2 122.66(19) . .
O1 C1 C6 120.4(2) . .
C2 C1 C6 116.92(19) . .
C3 C2 C1 120.9(2) . .
C3 C2 C20 116.7(2) . .
C1 C2 C20 122.4(2) . .
C4 C3 C2 120.3(2) . .
C4 C3 H3 119.8 . .
C2 C3 H3 119.8 . .
C3 C4 C5 120.2(2) . .
C3 C4 Cl1 120.14(19) . .
C5 C4 Cl1 119.67(18) . .
C4 C5 C6 121.6(2) . .
C4 C5 H5 119.2 . .
C6 C5 H5 119.2 . .
C5 C6 C1 120.0(2) . .
C5 C6 C7 118.7(2) . .
C1 C6 C7 121.2(2) . .
N1 C7 C6 120.9(2) . .
N1 C7 H7 119.5 . .
C6 C7 H7 119.5 . .
C7 N1 C8 122.2(2) . .
C9 C8 C13 121.0(2) . .
C9 C8 N1 120.4(2) . .
C13 C8 N1 118.1(2) . .
C10 C9 C8 117.9(2) . .
C10 C9 C17 121.6(3) . .
C8 C9 C17 120.4(2) . .
C11 C10 C9 121.5(3) . .
C11 C10 H10 119.3 . .
C9 C10 H10 119.3 . .
C12 C11 C10 119.7(3) . .
C12 C11 H11 120.2 . .
C10 C11 H11 120.2 . .
C11 C12 C13 122.0(3) . .
C11 C12 H12 119.0 . .
C13 C12 H12 119.0 . .
C12 C13 C8 117.9(3) . .
C12 C13 C14B 110.6(5) . .
C8 C13 C14B 126.4(5) . .
C12 C13 C14A 124.0(3) . .
C8 C13 C14A 117.7(3) . .
C16A C14A C15A 111.1(4) . .
C16A C14A C13 113.7(4) . .
C15A C14A C13 108.8(4) . .
C16A C14A H14A 107.7 . .
C15A C14A H14A 107.7 . .
C13 C14A H14A 107.7 . .
C14A C15A H15A 109.5 . .
C14A C15A H15B 109.5 . .
H15A C15A H15B 109.5 . .
C14A C15A H15C 109.5 . .
H15A C15A H15C 109.5 . .
H15B C15A H15C 109.5 . .
C14A C16A H16A 109.5 . .
C14A C16A H16B 109.5 . .
H16A C16A H16B 109.5 . .
C14A C16A H16C 109.5 . .
H16A C16A H16C 109.5 . .
H16B C16A H16C 109.5 . .
C15B C14B C13 123.5(10) . .
C15B C14B C16B 112.1(11) . .
C13 C14B C16B 100.9(10) . .
C15B C14B H14B 106.4 . .
C13 C14B H14B 106.4 . .
C16B C14B H14B 106.4 . .
C14B C15B H15D 109.5 . .
C14B C15B H15E 109.5 . .
H15D C15B H15E 109.5 . .
C14B C15B H15F 109.5 . .
H15D C15B H15F 109.5 . .
H15E C15B H15F 109.5 . .
C14B C16B H16D 109.5 . .
C14B C16B H16E 109.5 . .
H16D C16B H16E 109.5 . .
C14B C16B H16F 109.5 . .
H16D C16B H16F 109.5 . .
H16E C16B H16F 109.5 . .
C9 C17 C18 109.1(3) . .
C9 C17 C19 114.8(2) . .
C18 C17 C19 110.4(3) . .
C9 C17 H17 107.4 . .
C18 C17 H17 107.4 . .
C19 C17 H17 107.4 . .
C17 C18 H18A 109.5 . .
C17 C18 H18B 109.5 . .
H18A C18 H18B 109.5 . .
C17 C18 H18C 109.5 . .
H18A C18 H18C 109.5 . .
H18B C18 H18C 109.5 . .
C17 C19 H19A 109.5 . .
C17 C19 H19B 109.5 . .
H19A C19 H19B 109.5 . .
C17 C19 H19C 109.5 . .
H19A C19 H19C 109.5 . .
H19B C19 H19C 109.5 . .
N2 C20 C2 128.0(2) . .
N2 C20 H20 116.0 . .
C2 C20 H20 116.0 . .
C26 C21 C22 122.7(2) . .
C26 C21 N2 118.8(2) . .
C22 C21 N2 118.5(2) . .
C23 C22 C21 116.9(3) . .
C23 C22 C30 121.8(3) . .
C21 C22 C30 121.3(2) . .
C24 C23 C22 121.6(3) . .
C24 C23 H23 119.2 . .
C22 C23 H23 119.2 . .
C23 C24 C25 120.3(3) . .
C23 C24 H24 119.8 . .
C25 C24 H24 119.8 . .
C24 C25 C26 121.1(3) . .
C24 C25 H25 119.4 . .
C26 C25 H25 119.4 . .
C21 C26 C25 117.3(2) . .
C21 C26 C27 121.8(2) . .
C25 C26 C27 121.0(2) . .
C28 C27 C26 113.5(2) . .
C28 C27 C29 112.2(3) . .
C26 C27 C29 109.7(3) . .
C28 C27 H27 107.0 . .
C26 C27 H27 107.0 . .
C29 C27 H27 107.0 . .
C27 C28 H28A 109.5 . .
C27 C28 H28B 109.5 . .
H28A C28 H28B 109.5 . .
C27 C28 H28C 109.5 . .
H28A C28 H28C 109.5 . .
H28B C28 H28C 109.5 . .
C27 C29 H29A 109.5 . .
C27 C29 H29B 109.5 . .
H29A C29 H29B 109.5 . .
C27 C29 H29C 109.5 . .
H29A C29 H29C 109.5 . .
H29B C29 H29C 109.5 . .
C32 C30 C22 113.1(3) . .
C32 C30 C31 111.0(3) . .
C22 C30 C31 111.3(3) . .
C32 C30 H30 107.0 . .
C22 C30 H30 107.0 . .
C31 C30 H30 107.0 . .
C30 C31 H31A 109.5 . .
C30 C31 H31B 109.5 . .
H31A C31 H31B 109.5 . .
C30 C31 H31C 109.5 . .
H31A C31 H31C 109.5 . .
H31B C31 H31C 109.5 . .
C30 C32 H32A 109.5 . .
C30 C32 H32B 109.5 . .
H32A C32 H32B 109.5 . .
C30 C32 H32C 109.5 . .
H32A C32 H32C 109.5 . .
H32B C32 H32C 109.5 . .

loop_
_geom_bond_atom_site_label_1
_geom_bond_atom_site_label_2
_geom_bond_distance
_geom_bond_site_symmetry_2
Cu1 O1 1.9128(15) .
Cu1 O1 1.9129(15) 3
Cu1 N2 1.9841(17) .
Cu1 N2 1.9841(17) 3
O1 C1 1.298(3) .
N2 C20 1.282(3) .
N2 C21 1.449(3) .
C1 C2 1.420(3) .
C1 C6 1.432(3) .
C2 C3 1.408(3) .
C2 C20 1.428(3) .
C3 C4 1.364(3) .
C3 H3 0.9300 .
C4 C5 1.379(3) .
C4 Cl1 1.749(2) .
C5 C6 1.385(3) .
C5 H5 0.9300 .
C6 C7 1.471(3) .
C7 N1 1.260(3) .
C7 H7 0.9300 .
N1 C8 1.423(3) .
C8 C9 1.399(4) .
C8 C13 1.401(4) .
C9 C10 1.394(4) .
C9 C17 1.513(4) .
C10 C11 1.368(4) .
C10 H10 0.9300 .
C11 C12 1.362(5) .
C11 H11 0.9300 .
C12 C13 1.386(4) .
C12 H12 0.9300 .
C13 C14B 1.495(10) .
C13 C14A 1.577(5) .
C14A C16A 1.512(7) .
C14A C15A 1.515(7) .
C14A H14A 0.9800 .
C15A H15A 0.9600 .
C15A H15B 0.9600 .
C15A H15C 0.9600 .
C16A H16A 0.9600 .
C16A H16B 0.9600 .
C16A H16C 0.9600 .
C14B C15B 1.485(12) .
C14B C16B 1.499(12) .
C14B H14B 0.9800 .
C15B H15D 0.9600 .
C15B H15E 0.9600 .
C15B H15F 0.9600 .
C16B H16D 0.9600 .
C16B H16E 0.9600 .
C16B H16F 0.9600 .
C17 C18 1.521(4) .
C17 C19 1.531(4) .
C17 H17 0.9800 .
C18 H18A 0.9600 .
C18 H18B 0.9600 .
C18 H18C 0.9600 .
C19 H19A 0.9600 .
C19 H19B 0.9600 .
C19 H19C 0.9600 .
C20 H20 0.9300 .
C21 C26 1.392(3) .
C21 C22 1.398(3) .
C22 C23 1.397(4) .
C22 C30 1.529(4) .
C23 C24 1.361(4) .
C23 H23 0.9300 .
C24 C25 1.374(4) .
C24 H24 0.9300 .
C25 C26 1.397(3) .
C25 H25 0.9300 .
C26 C27 1.515(4) .
C27 C28 1.511(4) .
C27 C29 1.534(4) .
C27 H27 0.9800 .
C28 H28A 0.9600 .
C28 H28B 0.9600 .
C28 H28C 0.9600 .
C29 H29A 0.9600 .
C29 H29B 0.9600 .
C29 H29C 0.9600 .
C30 C32 1.517(5) .
C30 C31 1.536(5) .
C30 H30 0.9800 .
C31 H31A 0.9600 .
C31 H31B 0.9600 .
C31 H31C 0.9600 .
C32 H32A 0.9600 .
C32 H32B 0.9600 .
C32 H32C 0.9600 .
